data_7155297
loop_
_publ_author_name
'Lin, Huacan'
'Jiang, Yixiang'
'Hu, Kuan'
'Zhang, Qingzhou'
'He, Chuanxin'
'Wang, Tao'
'Li, Zigang'

_publ_section_title
;
 An in-tether sulfilimine chiral center induces \b-turn conformation in
 short peptides.
;
_journal_issue 42
_journal_name_full 'Organic &amp; biomolecular chemistry'
_journal_page_first 9993
_journal_page_last 9999
_journal_paper_doi 10.1039/c6ob01805j
_journal_volume 14
_journal_year 2016
_chemical_formula_moiety 'C25 H38 N6 O7 S2'
_chemical_formula_sum 'C25 H38 N6 O7 S2'
_chemical_formula_weight 598.73
_space_group_IT_number 14
_symmetry_cell_setting monoclinic
_symmetry_Int_Tables_number 14
_symmetry_space_group_name_Hall '-P 2ybc'
_symmetry_space_group_name_H-M 'P 1 21/c 1'
_atom_sites_solution_hydrogens geom
_atom_sites_solution_primary direct
_atom_sites_solution_secondary difmap
_audit_update_record
;
2016-08-08 deposited with the CCDC.
2016-10-04 downloaded from the CCDC.
;
_cell_angle_alpha 90.0000
_cell_angle_beta 110.685(8)
_cell_angle_gamma 90.0000
_cell_formula_units_Z 4
_cell_length_a 16.529(4)
_cell_length_b 9.1486(18)
_cell_length_c 21.563(5)
_cell_measurement_reflns_used 3534
_cell_measurement_temperature 113
_cell_measurement_theta_max 67.90
_cell_measurement_theta_min 22.80
_cell_volume 3050.5(12)
_computing_cell_refinement 'CrystalClear-SM Expert 2.0 r4'
_computing_data_collection 'CrystalClear-SM Expert 2.0 r4 (Rigaku, 2009)'
_computing_data_reduction 'CrystalClear-SM Expert 2.0 r4'
_computing_molecular_graphics 'CrystalStructure 4.0'
_computing_publication_material 'CrystalStructure 4.0 (Rigaku, 2009)'
_computing_structure_refinement 'SHELXL97 (Sheldrick, 1997)'
_computing_structure_solution 'SHELXS97 (Sheldrick, 1997)'
_diffrn_ambient_temperature 113
_diffrn_measured_fraction_theta_full 0.988
_diffrn_measured_fraction_theta_max 0.988
_diffrn_measurement_device_type 'Rigaku Saturn70 CCD'
_diffrn_measurement_method \w
_diffrn_radiation_type 'Cu K\a'
_diffrn_radiation_wavelength 1.54187
_diffrn_reflns_av_R_equivalents 0.1513
_diffrn_reflns_limit_h_max 19
_diffrn_reflns_limit_h_min -19
_diffrn_reflns_limit_k_max 10
_diffrn_reflns_limit_k_min -9
_diffrn_reflns_limit_l_max 25
_diffrn_reflns_limit_l_min -25
_diffrn_reflns_number 54106
_diffrn_reflns_theta_full 68.17
_diffrn_reflns_theta_max 68.17
_diffrn_standards_number 0
_exptl_absorpt_coefficient_mu 2.017
_exptl_absorpt_correction_T_max 0.668
_exptl_absorpt_correction_T_min 0.271
_exptl_absorpt_correction_type multi-scan
_exptl_absorpt_process_details 'Jacobson, R. (1998) Private communication'
_exptl_crystal_colour colorless
_exptl_crystal_density_diffrn 1.304
_exptl_crystal_density_method 'not measured'
_exptl_crystal_description prism
_exptl_crystal_F_000 1272.00
_exptl_crystal_size_max 0.20
_exptl_crystal_size_mid 0.20
_exptl_crystal_size_min 0.20
_refine_diff_density_max 0.940
_refine_diff_density_min -1.180
_refine_ls_extinction_coef 0.0040(8)
_refine_ls_extinction_method SHELXL
_refine_ls_goodness_of_fit_ref 1.948
_refine_ls_hydrogen_treatment mixed
_refine_ls_number_parameters 387
_refine_ls_number_reflns 5495
_refine_ls_number_restraints 16
_refine_ls_R_factor_gt 0.1171
_refine_ls_shift/su_max 0.000
_refine_ls_structure_factor_coef Fsqd
_refine_ls_weighting_details 'w = 1/[\s^2^(Fo^2^)+(0.1300P)^2^+0.1200P] where P=(Fo^2^+2Fc^2^)/3'
_refine_ls_weighting_scheme calc
_refine_ls_wR_factor_ref 0.3475
_reflns_number_gt 4847
_reflns_number_total 5495
_reflns_threshold_expression F^2^>2.0\s(F^2^)
_cod_data_source_file c6ob01805j2.cif
_cod_data_source_block '__Huancan-130806-P21m'
_cod_depositor_comments 'Adding full bibliography for 7155296--7155297.cif.'
_cod_database_code 7155297

loop_
_symmetry_equiv_pos_site_id
_symmetry_equiv_pos_as_xyz
1 +X,+Y,+Z
2 -X,1/2+Y,1/2-Z
3 -X,-Y,-Z
4 +X,1/2-Y,1/2+Z

loop_
_atom_site_label
_atom_site_type_symbol
_atom_site_fract_x
_atom_site_fract_y
_atom_site_fract_z
_atom_site_U_iso_or_equiv
_atom_site_adp_type
_atom_site_occupancy
_atom_site_symmetry_multiplicity
_atom_site_calc_flag
_atom_site_refinement_flags
S(1) S 0.14660(7) 0.72249(15) 0.10239(5) 0.0334(7) Uani 1.00 1 d .
S(2) S 0.27832(8) 0.87836(15) 0.18761(6) 0.0378(8) Uani 1.00 1 d .
O(3) O 0.3901(2) 0.3840(5) 0.06700(18) 0.0430(15) Uani 1.00 1 d .
O(5) O 0.1859(2) 0.6112(4) -0.14621(17) 0.0392(14) Uani 1.00 1 d .
O(7) O 0.3164(2) 0.9060(4) 0.13745(17) 0.0427(15) Uani 1.00 1 d .
O(9) O 0.1490(2) 0.4784(4) -0.00039(16) 0.0371(13) Uani 1.00 1 d .
O(10) O 0.4233(11) 0.9696(20) 0.3740(9) 0.270(7) Uiso 1.00 1 d .
O(11) O 0.2942(2) 0.9517(4) -0.03862(17) 0.0396(15) Uani 1.00 1 d .
O(12) O 0.0581(2) 1.0689(4) -0.06459(17) 0.0422(14) Uani 1.00 1 d .
O(14) O 0.2916(2) 0.9868(4) 0.23843(17) 0.0449(15) Uani 1.00 1 d .
O(45) O 0.0654(3) 0.9749(5) 0.22664(19) 0.0514(11) Uiso 1.00 1 d .
N(4) N 0.2130(3) 0.7749(5) -0.01521(19) 0.0342(16) Uani 1.00 1 d .
N(8) N 0.0870(3) 0.8903(5) -0.1279(2) 0.0361(18) Uani 1.00 1 d .
N(15) N 0.2980(3) 0.5563(5) -0.0518(2) 0.0343(16) Uani 1.00 1 d .
N(18) N 0.2156(3) 0.3010(5) -0.03823(19) 0.0343(17) Uani 1.00 1 d .
N(41) N 0.1754(3) 0.8583(5) 0.1552(2) 0.0346(17) Uani 1.00 1 d .
N(44) N 0.3061(3) 0.2056(5) 0.0873(2) 0.0354(17) Uani 1.00 1 d .
C(13) C 0.0952(3) 0.9565(6) -0.0700(2) 0.035(2) Uani 1.00 1 d .
C(16) C 0.2250(3) 0.5226(6) -0.1019(2) 0.033(2) Uani 1.00 1 d .
C(17) C 0.3367(3) 0.7018(6) -0.0457(3) 0.035(2) Uani 1.00 1 d .
C(20) C 0.3223(3) 0.7114(6) 0.2251(2) 0.035(2) Uani 1.00 1 d .
C(21) C 0.3065(3) 0.6661(7) 0.2812(2) 0.037(2) Uani 1.00 1 d .
C(22) C 0.1952(3) 0.3663(6) 0.0102(2) 0.036(2) Uani 1.00 1 d .
C(23) C 0.1669(3) 0.2274(6) 0.1031(3) 0.038(2) Uani 1.00 1 d .
C(24) C 0.1398(3) 0.4266(6) 0.1761(2) 0.036(2) Uani 1.00 1 d .
C(25) C 0.3378(3) 0.5298(6) 0.3102(2) 0.037(2) Uani 1.00 1 d .
C(26) C 0.0905(3) 0.8047(6) 0.0224(2) 0.036(2) Uani 1.00 1 d .
C(27) C 0.1886(3) 0.3684(6) -0.1044(2) 0.036(2) Uani 1.00 1 d .
C(28) C 0.2794(3) 0.8195(7) -0.0328(2) 0.0348(20) Uani 1.00 1 d .
C(29) C 0.0533(3) 0.6521(7) 0.1179(3) 0.036(2) Uani 1.00 1 d .
C(30) C 0.2347(3) 0.3045(6) 0.0803(2) 0.0340(20) Uani 1.00 1 d .
C(31) C 0.4527(4) 0.1450(7) 0.0988(3) 0.0503(15) Uiso 1.00 1 d .
C(32) C 0.1527(3) 0.8785(6) -0.0062(2) 0.035(2) Uani 1.00 1 d .
C(33) C 0.3698(3) 0.6219(7) 0.1978(3) 0.042(2) Uani 1.00 1 d .
C(34) C 0.1010(3) 0.3285(6) 0.1150(2) 0.033(2) Uani 1.00 1 d .
C(35) C 0.0805(3) 0.5533(6) 0.1793(2) 0.035(2) Uani 1.00 1 d .
C(36) C 0.4251(3) 0.7035(7) 0.0104(2) 0.041(2) Uani 1.00 1 d .
C(37) C 0.4012(3) 0.4892(7) 0.2264(3) 0.040(2) Uani 1.00 1 d .
C(38) C 0.3818(3) 0.2550(7) 0.0829(3) 0.041(2) Uani 1.00 1 d .
C(39) C 0.3855(3) 0.4430(7) 0.2834(3) 0.042(2) Uani 1.00 1 d .
C(40) C 0.4220(4) 0.2982(7) 0.3147(3) 0.0506(15) Uiso 1.00 1 d .
C(43) C 0.2164(4) 0.2710(7) -0.1502(3) 0.0498(15) Uiso 1.00 1 d .
H(6) H 0.251(2) 0.201(3) -0.031(3) 0.045(15) Uiso 1.00 1 d .
H(17) H 0.3454 0.7255 -0.0882 0.042 Uiso 1.00 1 calc R
H(21) H 0.2745 0.7269 0.2999 0.045 Uiso 1.00 1 calc R
H(23A) H 0.1357 0.1546 0.0691 0.046 Uiso 1.00 1 calc R
H(23B) H 0.1976 0.1736 0.1446 0.046 Uiso 1.00 1 calc R
H(24A) H 0.1952 0.4673 0.1759 0.044 Uiso 1.00 1 calc R
H(24B) H 0.1525 0.3661 0.2165 0.044 Uiso 1.00 1 calc R
H(25) H 0.3263 0.4977 0.3482 0.045 Uiso 1.00 1 calc R
H(26A) H 0.0572 0.7284 -0.0088 0.043 Uiso 1.00 1 calc R
H(26B) H 0.0489 0.8782 0.0269 0.043 Uiso 1.00 1 calc R
H(27) H 0.1240 0.3748 -0.1221 0.043 Uiso 1.00 1 calc R
H(29A) H 0.0185 0.7347 0.1245 0.044 Uiso 1.00 1 calc R
H(29B) H 0.0168 0.5958 0.0788 0.044 Uiso 1.00 1 calc R
H(30) H 0.2582 0.3887 0.1109 0.041 Uiso 1.00 1 calc R
H(31A) H 0.4323 0.0516 0.1099 0.060 Uiso 1.00 1 calc R
H(31B) H 0.4703 0.1319 0.0602 0.060 Uiso 1.00 1 calc R
H(31C) H 0.5022 0.1791 0.1366 0.060 Uiso 1.00 1 calc R
H(32) H 0.1862 0.9545 0.0260 0.042 Uiso 1.00 1 calc R
H(33) H 0.375(3) 0.649(5) 0.154(2) 0.023 Uiso 1.00 1 d .
H(34A) H 0.0541 0.2689 0.1206 0.039 Uiso 1.00 1 calc R
H(34B) H 0.0751 0.3911 0.0754 0.039 Uiso 1.00 1 calc R
H(35A) H 0.0279 0.5126 0.1848 0.042 Uiso 1.00 1 calc R
H(35B) H 0.1107 0.6134 0.2190 0.042 Uiso 1.00 1 calc R
H(36A) H 0.4504 0.8015 0.0140 0.050 Uiso 1.00 1 calc R
H(36B) H 0.4181 0.6777 0.0522 0.050 Uiso 1.00 1 calc R
H(36C) H 0.4634 0.6325 0.0006 0.050 Uiso 1.00 1 calc R
H(37) H 0.437(3) 0.420(5) 0.210(2) 0.017 Uiso 1.00 1 d .
H(40A) H 0.4537 0.2521 0.2891 0.061 Uiso 1.00 1 calc R
H(40B) H 0.4613 0.3144 0.3603 0.061 Uiso 1.00 1 calc R
H(40C) H 0.3746 0.2341 0.3149 0.061 Uiso 1.00 1 calc R
H(42) H 0.206(3) 0.6612(18) -0.009(3) 0.11(3) Uiso 1.00 1 d .
H(43A) H 0.1985 0.3154 -0.1944 0.060 Uiso 1.00 1 calc R
H(43B) H 0.2794 0.2599 -0.1326 0.060 Uiso 1.00 1 calc R
H(43C) H 0.1891 0.1748 -0.1533 0.060 Uiso 1.00 1 calc R
H(46) H 0.331(3) 0.483(6) -0.016(2) 0.14(4) Uiso 1.00 1 d .
H(47) H 0.120(2) 0.800(3) -0.131(2) 0.030(13) Uiso 1.00 1 d .
H(49) H 0.047(3) 0.928(7) -0.1718(19) 0.07(2) Uiso 1.00 1 d .
H(50) H 0.302(5) 0.098(3) 0.097(2) 0.08(2) Uiso 1.00 1 d .

loop_
_atom_site_aniso_label
_atom_site_aniso_U_11
_atom_site_aniso_U_22
_atom_site_aniso_U_33
_atom_site_aniso_U_12
_atom_site_aniso_U_13
_atom_site_aniso_U_23
S(1) 0.03(6) 0.0411 0.0288 0.0006 0.0121 0.0001
S(2) 0.04(6) 0.0438 0.0312 -0.0047 0.0093 0.0011
O(3) 0.03(12) 0.0491 0.0436 0.0001 0.0118 0.0071
O(5) 0.04(11) 0.0498 0.0303 0.0025 0.0097 0.0030
O(7) 0.04(12) 0.0525 0.0392 -0.0063 0.0157 0.0051
O(9) 0.03(11) 0.0454 0.0365 0.0066 0.0158 0.0037
O(11) 0.04(12) 0.0432 0.0391 -0.0047 0.0130 0.0030
O(12) 0.04(11) 0.0474 0.0366 0.0123 0.0173 0.0023
O(14) 0.05(12) 0.0434 0.0339 -0.0040 0.0053 -0.0047
N(4) 0.03(13) 0.0428 0.0317 -0.0007 0.0120 -0.0001
N(8) 0.03(14) 0.0401 0.0319 -0.0001 0.0091 -0.0019
N(15) 0.03(12) 0.0382 0.0323 -0.0023 0.0075 -0.0014
N(18) 0.04(13) 0.0358 0.0318 0.0005 0.0142 0.0003
N(41) 0.03(14) 0.0387 0.0320 -0.0016 0.0093 -0.0009
N(44) 0.03(13) 0.0418 0.0379 -0.0006 0.0127 -0.0006
C(13) 0.03(16) 0.0452 0.0321 -0.0011 0.0141 0.0001
C(16) 0.03(16) 0.0413 0.0265 -0.0006 0.0094 -0.0008
C(17) 0.03(16) 0.0404 0.0375 -0.0022 0.0103 -0.0011
C(20) 0.03(16) 0.0361 0.0337 -0.0086 0.0096 -0.0009
C(21) 0.03(17) 0.0489 0.0296 -0.0019 0.0091 0.0008
C(22) 0.03(16) 0.0487 0.0344 -0.0043 0.0105 -0.0012
C(23) 0.03(18) 0.0452 0.0370 -0.0007 0.0135 0.0027
C(24) 0.04(17) 0.0420 0.0299 0.0008 0.0118 0.0035
C(25) 0.03(16) 0.0440 0.0312 -0.0012 0.0095 0.0023
C(26) 0.03(17) 0.0437 0.0331 -0.0046 0.0144 0.0033
C(27) 0.04(17) 0.0416 0.0279 -0.0027 0.0103 -0.0008
C(28) 0.03(16) 0.0447 0.0295 -0.0013 0.0112 0.0023
C(29) 0.03(17) 0.0437 0.0368 0.0060 0.0123 0.0028
C(30) 0.03(16) 0.0390 0.0305 0.0030 0.0138 -0.0004
C(32) 0.03(17) 0.0444 0.0314 -0.0019 0.0118 0.0010
C(33) 0.03(18) 0.0549 0.0366 -0.0040 0.0110 -0.0086
C(34) 0.03(17) 0.0349 0.0330 0.0003 0.0126 0.0014
C(35) 0.04(17) 0.0432 0.0301 0.0026 0.0172 0.0031
C(36) 0.03(17) 0.0580 0.0329 -0.0010 0.0054 0.0042
C(37) 0.04(17) 0.0448 0.0376 0.0037 0.0123 -0.0014
C(38) 0.03(17) 0.0581 0.0327 -0.0014 0.0114 0.0025
C(39) 0.03(19) 0.0482 0.0397 -0.0038 0.0060 -0.0006

loop_
_atom_type_symbol
_atom_type_description
_atom_type_scat_dispersion_real
_atom_type_scat_dispersion_imag
_atom_type_scat_source
C C 0.018 0.009
;
International Tables for Crystallography
(1992, Vol. C, Tables 4.2.6.8 and 6.1.1.4)
;
H H 0.000 0.000
;
International Tables for Crystallography
(1992, Vol. C, Table 6.1.1.4)
;
N N 0.031 0.018
;
International Tables for Crystallography
(1992, Vol. C, Tables 4.2.6.8 and 6.1.1.4)
;
O O 0.049 0.032
;
International Tables for Crystallography
(1992, Vol. C, Tables 4.2.6.8 and 6.1.1.4)
;
S S 0.333 0.557
;
International Tables for Crystallography
(1992, Vol. C, Tables 4.2.6.8 and 6.1.1.4)
;

loop_
_geom_angle_atom_site_label_1
_geom_angle_atom_site_label_2
_geom_angle_atom_site_label_3
_geom_angle
_geom_angle_publ_flag
N(41) S(1) C(26) 105.8(2) yes
N(41) S(1) C(29) 101.4(3) yes
C(26) S(1) C(29) 98.1(2) yes
O(7) S(2) O(14) 117.3(2) yes
O(7) S(2) N(41) 111.6(2) yes
O(7) S(2) C(20) 106.0(3) yes
O(14) S(2) N(41) 105.3(2) yes
O(14) S(2) C(20) 108.8(2) yes
N(41) S(2) C(20) 107.6(2) yes
C(28) N(4) C(32) 120.8(5) yes
C(16) N(15) C(17) 121.4(4) yes
C(22) N(18) C(27) 119.5(4) yes
S(1) N(41) S(2) 113.0(3) yes
C(30) N(44) C(38) 121.2(5) yes
O(12) C(13) N(8) 125.1(4) yes
O(12) C(13) C(32) 118.3(5) yes
N(8) C(13) C(32) 116.5(5) yes
O(5) C(16) N(15) 123.0(5) yes
O(5) C(16) C(27) 118.9(4) yes
N(15) C(16) C(27) 118.1(4) yes
N(15) C(17) C(28) 112.3(4) yes
N(15) C(17) C(36) 110.2(4) yes
C(28) C(17) C(36) 109.3(4) yes
S(2) C(20) C(21) 119.0(4) yes
S(2) C(20) C(33) 121.1(4) yes
C(21) C(20) C(33) 119.9(5) yes
C(20) C(21) C(25) 119.9(5) yes
O(9) C(22) N(18) 121.8(4) yes
O(9) C(22) C(30) 120.3(5) yes
N(18) C(22) C(30) 117.8(5) yes
C(30) C(23) C(34) 114.9(5) yes
C(34) C(24) C(35) 113.6(4) yes
C(21) C(25) C(39) 119.8(5) yes
S(1) C(26) C(32) 112.1(3) yes
N(18) C(27) C(16) 111.9(4) yes
N(18) C(27) C(43) 109.1(4) yes
C(16) C(27) C(43) 111.0(5) yes
O(11) C(28) N(4) 122.0(5) yes
O(11) C(28) C(17) 120.7(5) yes
N(4) C(28) C(17) 117.3(5) yes
S(1) C(29) C(35) 111.2(3) yes
N(44) C(30) C(22) 112.4(5) yes
N(44) C(30) C(23) 109.7(4) yes
C(22) C(30) C(23) 112.4(4) yes
N(4) C(32) C(13) 115.0(4) yes
N(4) C(32) C(26) 111.1(5) yes
C(13) C(32) C(26) 105.9(4) yes
C(20) C(33) C(37) 120.4(6) yes
C(23) C(34) C(24) 113.2(4) yes
C(24) C(35) C(29) 113.7(5) yes
C(33) C(37) C(39) 120.0(6) yes
O(3) C(38) N(44) 121.6(5) yes
O(3) C(38) C(31) 123.2(5) yes
N(44) C(38) C(31) 115.3(5) yes
C(25) C(39) C(37) 120.1(5) yes
C(25) C(39) C(40) 120.9(6) yes
C(37) C(39) C(40) 119.1(6) yes
C(28) N(4) H(42) 118(3) yes
C(32) N(4) H(42) 121(3) yes
C(13) N(8) H(47) 123(3) yes
C(13) N(8) H(49) 123(3) yes
H(47) N(8) H(49) 114(4) yes
C(16) N(15) H(46) 123(3) yes
C(17) N(15) H(46) 116(3) yes
C(22) N(18) H(6) 123(3) yes
C(27) N(18) H(6) 117(3) yes
C(30) N(44) H(50) 121(5) yes
C(38) N(44) H(50) 117(5) yes
N(15) C(17) H(17) 108.331 yes
C(28) C(17) H(17) 108.328 yes
C(36) C(17) H(17) 108.323 yes
C(20) C(21) H(21) 120.048 yes
C(25) C(21) H(21) 120.064 yes
C(30) C(23) H(23A) 108.553 yes
C(30) C(23) H(23B) 108.558 yes
C(34) C(23) H(23A) 108.557 yes
C(34) C(23) H(23B) 108.551 yes
H(23A) C(23) H(23B) 107.538 yes
C(34) C(24) H(24A) 108.844 yes
C(34) C(24) H(24B) 108.838 yes
C(35) C(24) H(24A) 108.833 yes
C(35) C(24) H(24B) 108.837 yes
H(24A) C(24) H(24B) 107.691 yes
C(21) C(25) H(25) 120.095 yes
C(39) C(25) H(25) 120.097 yes
S(1) C(26) H(26A) 109.193 yes
S(1) C(26) H(26B) 109.184 yes
C(32) C(26) H(26A) 109.194 yes
C(32) C(26) H(26B) 109.190 yes
H(26A) C(26) H(26B) 107.902 yes
N(18) C(27) H(27) 108.240 yes
C(16) C(27) H(27) 108.238 yes
C(43) C(27) H(27) 108.233 yes
S(1) C(29) H(29A) 109.402 yes
S(1) C(29) H(29B) 109.395 yes
C(35) C(29) H(29A) 109.403 yes
C(35) C(29) H(29B) 109.402 yes
H(29A) C(29) H(29B) 108.011 yes
N(44) C(30) H(30) 107.366 yes
C(22) C(30) H(30) 107.369 yes
C(23) C(30) H(30) 107.372 yes
C(38) C(31) H(31A) 109.468 yes
C(38) C(31) H(31B) 109.465 yes
C(38) C(31) H(31C) 109.476 yes
H(31A) C(31) H(31B) 109.473 yes
H(31A) C(31) H(31C) 109.472 yes
H(31B) C(31) H(31C) 109.473 yes
N(4) C(32) H(32) 108.218 yes
C(13) C(32) H(32) 108.228 yes
C(26) C(32) H(32) 108.237 yes
C(20) C(33) H(33) 119.519 yes
C(37) C(33) H(33) 119.705 yes
C(23) C(34) H(34A) 108.927 yes
C(23) C(34) H(34B) 108.922 yes
C(24) C(34) H(34A) 108.930 yes
C(24) C(34) H(34B) 108.929 yes
H(34A) C(34) H(34B) 107.745 yes
C(24) C(35) H(35A) 108.820 yes
C(24) C(35) H(35B) 108.821 yes
C(29) C(35) H(35A) 108.826 yes
C(29) C(35) H(35B) 108.824 yes
H(35A) C(35) H(35B) 107.686 yes
C(17) C(36) H(36A) 109.464 yes
C(17) C(36) H(36B) 109.468 yes
C(17) C(36) H(36C) 109.461 yes
H(36A) C(36) H(36B) 109.478 yes
H(36A) C(36) H(36C) 109.475 yes
H(36B) C(36) H(36C) 109.480 yes
C(33) C(37) H(37) 124.841 yes
C(39) C(37) H(37) 115.170 yes
C(39) C(40) H(40A) 109.473 yes
C(39) C(40) H(40B) 109.470 yes
C(39) C(40) H(40C) 109.467 yes
H(40A) C(40) H(40B) 109.480 yes
H(40A) C(40) H(40C) 109.479 yes
H(40B) C(40) H(40C) 109.459 yes
C(27) C(43) H(43A) 109.471 yes
C(27) C(43) H(43B) 109.475 yes
C(27) C(43) H(43C) 109.465 yes
H(43A) C(43) H(43B) 109.477 yes
H(43A) C(43) H(43C) 109.465 yes
H(43B) C(43) H(43C) 109.473 yes

loop_
_geom_bond_atom_site_label_1
_geom_bond_atom_site_label_2
_geom_bond_distance
_geom_bond_publ_flag
S(1) N(41) 1.639(5) yes
S(1) C(26) 1.809(3) yes
S(1) C(29) 1.807(8) yes
S(2) O(7) 1.453(4) yes
S(2) O(14) 1.436(4) yes
S(2) N(41) 1.606(5) yes
S(2) C(20) 1.761(4) yes
O(3) C(38) 1.250(8) yes
O(5) C(16) 1.245(4) yes
O(9) C(22) 1.251(5) yes
O(11) C(28) 1.249(8) yes
O(12) C(13) 1.225(6) yes
N(4) C(28) 1.346(8) yes
N(4) C(32) 1.437(6) yes
N(8) C(13) 1.349(9) yes
N(15) C(16) 1.341(8) yes
N(15) C(17) 1.463(9) yes
N(18) C(22) 1.346(8) yes
N(18) C(27) 1.471(5) yes
N(44) C(30) 1.452(5) yes
N(44) C(38) 1.365(9) yes
C(13) C(32) 1.543(4) yes
C(16) C(27) 1.527(10) yes
C(17) C(28) 1.522(7) yes
C(17) C(36) 1.533(8) yes
C(20) C(21) 1.387(8) yes
C(20) C(33) 1.400(8) yes
C(21) C(25) 1.410(7) yes
C(22) C(30) 1.526(6) yes
C(23) C(30) 1.543(10) yes
C(23) C(34) 1.518(7) yes
C(24) C(34) 1.534(11) yes
C(24) C(35) 1.536(7) yes
C(25) C(39) 1.382(8) yes
C(26) C(32) 1.530(9) yes
C(27) C(43) 1.518(10) yes
C(29) C(35) 1.534(5) yes
C(31) C(38) 1.490(6) yes
C(33) C(37) 1.377(6) yes
C(37) C(39) 1.407(8) yes
C(39) C(40) 1.512(6) yes
N(4) H(42) 1.06(2) yes
N(8) H(47) 1.01(3) yes
N(8) H(49) 1.00(2) yes
N(15) H(46) 1.03(3) yes
N(18) H(6) 1.06(2) yes
N(44) H(50) 1.01(3) yes
C(17) H(17) 1.000 yes
C(21) H(21) 0.950 yes
C(23) H(23A) 0.990 yes
C(23) H(23B) 0.990 yes
C(24) H(24A) 0.990 yes
C(24) H(24B) 0.990 yes
C(25) H(25) 0.950 yes
C(26) H(26A) 0.990 yes
C(26) H(26B) 0.990 yes
C(27) H(27) 1.000 yes
C(29) H(29A) 0.990 yes
C(29) H(29B) 0.990 yes
C(30) H(30) 1.000 yes
C(31) H(31A) 0.980 yes
C(31) H(31B) 0.980 yes
C(31) H(31C) 0.980 yes
C(32) H(32) 1.000 yes
C(33) H(33) 1.000 yes
C(34) H(34A) 0.990 yes
C(34) H(34B) 0.990 yes
C(35) H(35A) 0.990 yes
C(35) H(35B) 0.990 yes
C(36) H(36A) 0.980 yes
C(36) H(36B) 0.980 yes
C(36) H(36C) 0.980 yes
C(37) H(37) 1.008 yes
C(40) H(40A) 0.980 yes
C(40) H(40B) 0.980 yes
C(40) H(40C) 0.980 yes
C(43) H(43A) 0.980 yes
C(43) H(43B) 0.980 yes
C(43) H(43C) 0.980 yes

loop_
_geom_contact_atom_site_label_1
_geom_contact_atom_site_label_2
_geom_contact_distance
_geom_contact_publ_flag
_geom_contact_site_symmetry_2
S(1) O(7) 3.126(6) yes .
S(1) O(9) 3.156(4) yes .
S(1) N(4) 3.135(5) yes .
S(1) C(20) 3.165(6) yes .
S(1) C(24) 3.161(6) yes .
O(3) N(15) 2.934(3) yes .
O(3) N(18) 3.069(7) yes .
O(3) C(22) 3.019(7) yes .
O(3) C(30) 2.781(8) yes .
O(3) C(36) 3.298(7) yes .
O(3) C(37) 3.512(8) yes .
O(5) N(4) 3.087(8) yes .
O(5) N(8) 3.131(6) yes .
O(5) N(18) 3.593(5) yes .
O(5) C(17) 2.790(7) yes .
O(5) C(28) 3.055(8) yes .
O(5) C(43) 3.159(7) yes .
O(7) N(4) 3.350(7) yes .
O(7) C(28) 3.591(7) yes .
O(7) C(32) 3.326(6) yes .
O(7) C(33) 2.901(5) yes .
O(9) N(4) 2.969(7) yes .
O(9) N(15) 3.119(6) yes .
O(9) C(16) 2.912(7) yes .
O(9) C(23) 3.141(5) yes .
O(9) C(26) 3.229(7) yes .
O(9) C(27) 2.740(8) yes .
O(9) C(34) 3.177(6) yes .
O(11) N(8) 3.330(6) yes .
O(11) C(13) 3.115(6) yes .
O(11) C(32) 2.750(7) yes .
O(11) C(36) 3.056(4) yes .
O(12) C(26) 2.989(5) yes .
O(14) C(21) 3.059(7) yes .
N(4) N(8) 2.789(4) yes .
N(4) N(15) 2.716(7) yes .
N(4) C(16) 3.021(9) yes .
N(4) C(36) 3.415(6) yes .
N(8) C(26) 3.314(7) yes .
N(8) C(28) 3.183(6) yes .
N(15) N(18) 2.770(8) yes .
N(15) C(22) 3.049(8) yes .
N(15) C(43) 3.334(10) yes .
N(18) N(44) 2.732(5) yes .
N(18) C(23) 3.481(7) yes .
N(18) C(38) 3.079(6) yes .
N(41) C(21) 3.317(4) yes .
N(41) C(32) 3.372(7) yes .
N(41) C(35) 3.330(9) yes .
C(13) C(28) 3.124(6) yes .
C(16) C(22) 2.996(7) yes .
C(16) C(28) 3.076(11) yes .
C(20) C(39) 2.788(6) yes .
C(21) C(37) 2.787(9) yes .
C(22) C(34) 3.183(8) yes .
C(22) C(38) 3.097(6) yes .
C(24) C(30) 3.204(8) yes .
C(25) C(33) 2.787(8) yes .
C(29) C(34) 3.070(9) yes .
O(3) O(10) 3.00(3) yes 2_645
O(5) O(45) 2.871(8) yes 4_564
O(5) C(21) 3.575(9) yes 4_564
O(7) N(44) 2.930(6) yes 1_565
O(7) C(31) 3.447(9) yes 1_565
O(10) O(3) 3.00(4) yes 2_655
O(10) O(14) 2.97(4) yes .
O(10) N(15) 3.04(2) yes 4_565
O(10) C(16) 3.50(3) yes 4_565
O(10) C(17) 3.04(3) yes 4_565
O(10) C(21) 3.57(5) yes .
O(10) C(31) 3.537(14) yes 2_655
O(10) C(36) 3.56(6) yes 2_655
O(10) C(36) 3.331(17) yes 4_565
O(10) C(40) 3.26(3) yes 1_565
O(11) N(18) 3.450(6) yes 1_565
O(11) N(44) 3.525(8) yes 1_565
O(11) C(25) 3.582(7) yes 4_564
O(12) O(45) 3.391(13) yes 3_575
O(12) N(18) 3.251(8) yes 1_565
O(12) C(22) 3.544(9) yes 1_565
O(12) C(26) 3.126(7) yes 3_575
O(12) C(29) 3.119(5) yes 3_575
O(14) O(10) 2.968(18) yes .
O(14) C(40) 3.600(9) yes 1_565
O(45) O(5) 2.871(4) yes 4_565
O(45) O(12) 3.391(14) yes 3_575
O(45) N(8) 2.935(8) yes 3_575
O(45) N(41) 2.964(7) yes .
O(45) C(13) 3.538(12) yes 3_575
N(8) O(45) 2.935(8) yes 3_575
N(15) O(10) 3.04(2) yes 4_564
N(18) O(11) 3.450(6) yes 1_545
N(18) O(12) 3.251(9) yes 1_545
N(41) O(45) 2.964(7) yes .
N(41) C(23) 3.547(7) yes 1_565
N(44) O(7) 2.930(6) yes 1_545
N(44) O(11) 3.525(9) yes 1_545
C(13) O(45) 3.538(13) yes 3_575
C(16) O(10) 3.50(2) yes 4_564
C(17) O(10) 3.04(3) yes 4_564
C(21) O(5) 3.575(12) yes 4_565
C(21) O(10) 3.57(3) yes .
C(22) O(12) 3.544(13) yes 1_545
C(23) N(41) 3.547(8) yes 1_545
C(25) O(11) 3.582(8) yes 4_565
C(25) C(31) 3.48(2) yes 2_655
C(26) O(12) 3.126(6) yes 3_575
C(29) O(12) 3.119(6) yes 3_575
C(31) O(7) 3.447(12) yes 1_545
C(31) O(10) 3.54(2) yes 2_645
C(31) C(25) 3.485(18) yes 2_645
C(31) C(39) 3.496(15) yes 2_645
C(36) O(10) 3.56(4) yes 2_645
C(36) O(10) 3.33(2) yes 4_564
C(39) C(31) 3.50(2) yes 2_655
C(40) O(10) 3.263(18) yes 1_545
C(40) O(14) 3.600(16) yes 1_545
S(1) H(24A) 2.7768 yes .
S(1) H(30) 3.5390 yes .
S(1) H(32) 2.8999 yes .
S(1) H(33) 3.5987 yes .
S(1) H(34B) 3.2317 yes .
S(1) H(35B) 2.9527 yes .
S(1) H(42) 2.96(5) yes .
S(2) H(21) 2.8102 yes .
S(2) H(32) 3.3469 yes .
S(2) H(33) 2.8751 yes .
O(3) H(6) 3.02(6) yes .
O(3) H(30) 2.6661 yes .
O(3) H(31A) 3.1832 yes .
O(3) H(31B) 2.6894 yes .
O(3) H(31C) 2.6894 yes .
O(3) H(33) 3.1357 yes .
O(3) H(36B) 2.7645 yes .
O(3) H(36C) 3.1483 yes .
O(3) H(37) 2.9224 yes .
O(3) H(46) 1.93(2) yes .
O(3) H(50) 3.17(8) yes .
O(5) H(17) 2.6982 yes .
O(5) H(27) 2.5228 yes .
O(5) H(42) 2.89(5) yes .
O(5) H(43A) 2.9325 yes .
O(5) H(43B) 3.5334 yes .
O(5) H(46) 3.21(4) yes .
O(5) H(47) 2.13(3) yes .
O(7) H(32) 2.6370 yes .
O(7) H(33) 2.5184 yes .
O(7) H(36B) 3.5691 yes .
O(9) H(6) 3.24(3) yes .
O(9) H(23A) 3.3611 yes .
O(9) H(26A) 2.7152 yes .
O(9) H(27) 2.6814 yes .
O(9) H(29B) 3.3886 yes .
O(9) H(30) 2.5754 yes .
O(9) H(34B) 2.4928 yes .
O(9) H(42) 1.96(5) yes .
O(9) H(46) 3.14(8) yes .
O(11) H(17) 2.6042 yes .
O(11) H(32) 2.6240 yes .
O(11) H(36A) 2.7886 yes .
O(11) H(36B) 3.3882 yes .
O(11) H(42) 3.20(5) yes .
O(11) H(47) 3.18(7) yes .
O(12) H(26A) 3.3412 yes .
O(12) H(26B) 2.6773 yes .
O(12) H(32) 2.5441 yes .
O(12) H(47) 3.19(4) yes .
O(12) H(49) 2.60(5) yes .
O(14) H(21) 2.7850 yes .
N(4) H(17) 3.1472 yes .
N(4) H(26A) 2.6607 yes .
N(4) H(26B) 3.2878 yes .
N(4) H(36B) 3.3038 yes .
N(4) H(46) 3.31(4) yes .
N(4) H(47) 2.43(5) yes .
N(8) H(26A) 3.1501 yes .
N(8) H(32) 3.1930 yes .
N(8) H(42) 3.35(4) yes .
N(15) H(6) 3.40(4) yes .
N(15) H(27) 3.2001 yes .
N(15) H(36A) 3.2964 yes .
N(15) H(36B) 2.6570 yes .
N(15) H(36C) 2.6569 yes .
N(15) H(42) 2.25(5) yes .
N(15) H(43B) 3.1797 yes .
N(15) H(47) 3.60(3) yes .
N(18) H(23A) 3.3243 yes .
N(18) H(30) 3.1435 yes .
N(18) H(42) 3.37(2) yes .
N(18) H(43A) 3.2814 yes .
N(18) H(43B) 2.6295 yes .
N(18) H(43C) 2.6295 yes .
N(18) H(46) 2.44(10) yes .
N(18) H(50) 3.32(3) yes .
N(41) H(21) 3.2019 yes .
N(41) H(26A) 3.5857 yes .
N(41) H(26B) 2.8243 yes .
N(41) H(29A) 2.6878 yes .
N(41) H(29B) 3.5073 yes .
N(41) H(32) 2.9879 yes .
N(41) H(35B) 3.0141 yes .
N(44) H(6) 2.39(5) yes .
N(44) H(23A) 2.7426 yes .
N(44) H(23B) 2.5295 yes .
N(44) H(31A) 2.4195 yes .
N(44) H(31B) 3.0470 yes .
N(44) H(31C) 3.0439 yes .
N(44) H(37) 3.3877 yes .
N(44) H(46) 3.49(7) yes .
C(13) H(26A) 2.6605 yes .
C(13) H(26B) 2.5683 yes .
C(13) H(42) 3.26(3) yes .
C(16) H(6) 3.27(2) yes .
C(16) H(17) 2.6601 yes .
C(16) H(42) 2.48(4) yes .
C(16) H(43A) 2.6731 yes .
C(16) H(43B) 2.7286 yes .
C(16) H(43C) 3.3522 yes .
C(16) H(47) 3.01(2) yes .
C(17) H(42) 2.57(7) yes .
C(17) H(47) 3.51(5) yes .
C(20) H(24A) 2.9919 yes .
C(20) H(25) 3.2779 yes .
C(20) H(35B) 3.5671 yes .
C(20) H(37) 3.3501 yes .
C(21) H(24A) 2.9820 yes .
C(21) H(33) 3.3097 yes .
C(21) H(35B) 3.0712 yes .
C(22) H(23A) 2.6853 yes .
C(22) H(23B) 3.3800 yes .
C(22) H(27) 2.6759 yes .
C(22) H(34B) 2.8185 yes .
C(22) H(42) 2.75(2) yes .
C(22) H(46) 2.71(9) yes .
C(22) H(50) 3.21(4) yes .
C(23) H(24A) 2.6421 yes .
C(23) H(24B) 2.8381 yes .
C(23) H(50) 2.58(10) yes .
C(24) H(23A) 3.3777 yes .
C(24) H(23B) 2.6807 yes .
C(24) H(29A) 3.4095 yes .
C(24) H(29B) 2.8133 yes .
C(24) H(30) 2.8054 yes .
C(25) H(24A) 3.0741 yes .
C(25) H(24B) 3.3671 yes .
C(25) H(37) 3.2920 yes .
C(25) H(40A) 3.3078 yes .
C(25) H(40B) 2.7667 yes .
C(25) H(40C) 2.7667 yes .
C(26) H(29A) 2.9202 yes .
C(26) H(29B) 2.7691 yes .
C(26) H(42) 2.60(5) yes .
C(26) H(47) 3.51(4) yes .
C(27) H(42) 3.32(4) yes .
C(27) H(46) 2.66(9) yes .
C(28) H(32) 2.6250 yes .
C(28) H(36A) 2.6494 yes .
C(28) H(36B) 2.7069 yes .
C(28) H(36C) 3.3385 yes .
C(28) H(46) 3.18(5) yes .
C(28) H(47) 2.73(6) yes .
C(29) H(24A) 2.8024 yes .
C(29) H(24B) 3.4053 yes .
C(29) H(26A) 2.8421 yes .
C(29) H(26B) 2.8344 yes .
C(29) H(34A) 3.5068 yes .
C(29) H(34B) 2.6278 yes .
C(30) H(6) 2.69(5) yes .
C(30) H(24A) 2.8010 yes .
C(30) H(34A) 3.4061 yes .
C(30) H(34B) 2.7204 yes .
C(30) H(46) 3.43(8) yes .
C(31) H(6) 3.56(5) yes .
C(31) H(37) 3.5504 yes .
C(31) H(50) 2.51(12) yes .
C(32) H(47) 2.64(5) yes .
C(32) H(49) 3.40(3) yes .
C(33) H(21) 3.2714 yes .
C(33) H(24A) 3.0963 yes .
C(33) H(30) 3.0035 yes .
C(33) H(36B) 3.5380 yes .
C(34) H(29B) 2.7853 yes .
C(34) H(30) 2.6876 yes .
C(34) H(35A) 2.8011 yes .
C(34) H(35B) 3.4044 yes .
C(35) H(34A) 2.8592 yes .
C(35) H(34B) 2.6628 yes .
C(36) H(33) 3.5233 yes .
C(36) H(42) 3.52(7) yes .
C(36) H(46) 2.49(10) yes .
C(37) H(24A) 3.1929 yes .
C(37) H(25) 3.2756 yes .
C(37) H(30) 2.9107 yes .
C(37) H(40A) 2.5409 yes .
C(37) H(40B) 3.1391 yes .
C(37) H(40C) 3.1429 yes .
C(38) H(6) 2.69(6) yes .
C(38) H(30) 2.6277 yes .
C(38) H(37) 2.9761 yes .
C(38) H(46) 2.88(4) yes .
C(39) H(21) 3.2715 yes .
C(39) H(24A) 3.1882 yes .
C(39) H(33) 3.3127 yes .
C(40) H(25) 2.6768 yes .
C(40) H(37) 2.6030 yes .
C(43) H(6) 2.50(4) yes .
C(43) H(46) 3.44(7) yes .
H(6) H(23A) 3.3794 yes .
H(6) H(27) 2.7995 yes .
H(6) H(30) 3.4793 yes .
H(6) H(31B) 3.5219 yes .
H(6) H(43A) 3.4696 yes .
H(6) H(43B) 2.4491 yes .
H(6) H(43C) 2.4725 yes .
H(6) H(46) 2.85(8) yes .
H(6) H(50) 2.76(8) yes .
H(17) H(36A) 2.3767 yes .
H(17) H(36B) 2.8695 yes .
H(17) H(36C) 2.3579 yes .
H(17) H(42) 3.3652 yes .
H(17) H(46) 2.7763 yes .
H(17) H(47) 3.5673 yes .
H(21) H(24A) 3.4689 yes .
H(21) H(25) 2.3623 yes .
H(21) H(35B) 2.8487 yes .
H(23A) H(24A) 3.5854 yes .
H(23A) H(30) 2.8652 yes .
H(23A) H(34A) 2.2817 yes .
H(23A) H(34B) 2.4080 yes .
H(23A) H(50) 2.6552 yes .
H(23B) H(24A) 2.7737 yes .
H(23B) H(24B) 2.6211 yes .
H(23B) H(30) 2.4330 yes .
H(23B) H(34A) 2.4041 yes .
H(23B) H(34B) 2.8540 yes .
H(23B) H(50) 2.4085 yes .
H(24A) H(25) 3.5892 yes .
H(24A) H(29B) 3.1782 yes .
H(24A) H(30) 2.1441 yes .
H(24A) H(33) 3.5728 yes .
H(24A) H(34A) 2.8616 yes .
H(24A) H(34B) 2.4665 yes .
H(24A) H(35A) 2.8691 yes .
H(24A) H(35B) 2.3485 yes .
H(24B) H(25) 3.4639 yes .
H(24B) H(30) 3.3295 yes .
H(24B) H(34A) 2.3090 yes .
H(24B) H(34B) 2.8618 yes .
H(24B) H(35A) 2.3485 yes .
H(24B) H(35B) 2.3723 yes .
H(25) H(40B) 2.7294 yes .
H(25) H(40C) 2.7155 yes .
H(26A) H(29A) 3.1584 yes .
H(26A) H(29B) 2.5262 yes .
H(26A) H(32) 2.8732 yes .
H(26A) H(34B) 3.5405 yes .
H(26A) H(42) 2.5355 yes .
H(26A) H(47) 3.2199 yes .
H(26B) H(29A) 2.6753 yes .
H(26B) H(29B) 2.9384 yes .
H(26B) H(32) 2.3805 yes .
H(26B) H(42) 3.5648 yes .
H(27) H(42) 3.5026 yes .
H(27) H(43A) 2.3665 yes .
H(27) H(43B) 2.8575 yes .
H(27) H(43C) 2.3390 yes .
H(27) H(46) 3.5158 yes .
H(29A) H(34B) 3.5465 yes .
H(29A) H(35A) 2.3869 yes .
H(29A) H(35B) 2.3468 yes .
H(29B) H(34A) 3.1219 yes .
H(29B) H(34B) 2.1195 yes .
H(29B) H(35A) 2.3525 yes .
H(29B) H(35B) 2.8726 yes .
H(30) H(33) 2.9981 yes .
H(30) H(34B) 2.8484 yes .
H(30) H(37) 2.9831 yes .
H(30) H(42) 3.4809 yes .
H(30) H(46) 3.4551 yes .
H(30) H(50) 2.8032 yes .
H(31A) H(50) 2.1074 yes .
H(31B) H(50) 3.1590 yes .
H(31C) H(37) 3.1227 yes .
H(31C) H(50) 3.1941 yes .
H(32) H(42) 2.8393 yes .
H(32) H(47) 3.4631 yes .
H(33) H(36B) 2.5582 yes .
H(33) H(37) 2.4522 yes .
H(34A) H(35A) 2.7380 yes .
H(34B) H(35A) 2.9500 yes .
H(34B) H(35B) 3.5742 yes .
H(36A) H(46) 3.4564 yes .
H(36B) H(42) 3.2886 yes .
H(36B) H(46) 2.4350 yes .
H(36C) H(46) 2.5052 yes .
H(37) H(40A) 2.2363 yes .
H(37) H(40B) 3.2650 yes .
H(37) H(40C) 3.2707 yes .
H(42) H(46) 2.67(6) yes .
H(42) H(47) 2.80(7) yes .
H(43B) H(46) 3.1167 yes .
S(2) H(23B) 3.0107 yes 1_565
S(2) H(50) 2.93(6) yes 1_565
O(3) H(36C) 3.2411 yes 3_665
O(5) H(21) 2.6257 yes 4_564
O(5) H(35A) 3.5187 yes 3_565
O(7) H(23B) 3.1771 yes 1_565
O(7) H(31A) 2.5680 yes 1_565
O(7) H(50) 1.94(3) yes 1_565
O(9) H(29B) 2.7486 yes 3_565
O(10) H(17) 2.5003 yes 4_565
O(10) H(21) 3.2796 yes .
O(10) H(31B) 3.5896 yes 2_655
O(10) H(31C) 2.9711 yes 2_655
O(10) H(36B) 3.1755 yes 2_655
O(10) H(36C) 3.0754 yes 2_655
O(10) H(36C) 2.7374 yes 4_565
O(10) H(37) 3.4366 yes 2_655
O(10) H(40A) 3.3061 yes 1_565
O(10) H(40B) 3.2499 yes 1_565
O(10) H(40C) 2.7201 yes 1_565
O(10) H(43B) 3.4001 yes 4_565
O(10) H(46) 3.28(8) yes 4_565
O(11) H(6) 2.42(3) yes 1_565
O(11) H(25) 2.7145 yes 4_564
O(11) H(31A) 3.3371 yes 1_565
O(11) H(31B) 3.3698 yes 1_565
O(11) H(43B) 3.4307 yes 1_565
O(11) H(43C) 3.2037 yes 1_565
O(11) H(50) 3.17(4) yes 1_565
O(12) H(6) 3.25(6) yes 1_565
O(12) H(23A) 2.8205 yes 1_565
O(12) H(26A) 3.4206 yes 3_575
O(12) H(26B) 2.2444 yes 3_575
O(12) H(27) 3.3932 yes 1_565
O(12) H(29A) 2.3118 yes 3_575
O(12) H(29B) 3.2810 yes 3_575
O(12) H(34A) 3.5873 yes 3_565
O(12) H(43C) 3.4957 yes 1_565
O(14) H(23B) 2.6853 yes 1_565
O(14) H(40A) 3.4920 yes 1_565
O(14) H(40C) 2.8499 yes 1_565
O(14) H(43A) 3.0516 yes 4_565
O(14) H(50) 3.28(5) yes 1_565
O(45) H(27) 3.3520 yes 4_565
O(45) H(29A) 3.0118 yes .
O(45) H(34A) 3.4916 yes 1_565
O(45) H(35A) 2.8688 yes 2_555
O(45) H(35B) 3.4074 yes .
O(45) H(43A) 2.9619 yes 4_565
O(45) H(49) 2.03(5) yes 3_575
N(8) H(34A) 2.8013 yes 3_565
N(8) H(35B) 3.4609 yes 4_564
N(8) H(43C) 3.2523 yes 1_565
N(18) H(32) 3.5607 yes 1_545
N(41) H(23A) 3.2204 yes 1_565
N(41) H(23B) 2.9272 yes 1_565
N(41) H(50) 3.56(10) yes 1_565
N(44) H(32) 3.0170 yes 1_545
C(13) H(6) 3.29(6) yes 1_565
C(13) H(23A) 3.3633 yes 1_565
C(13) H(26B) 3.2242 yes 3_575
C(13) H(29A) 3.3671 yes 3_575
C(13) H(34A) 3.1041 yes 3_565
C(13) H(43C) 3.4047 yes 1_565
C(16) H(21) 3.4098 yes 4_564
C(17) H(21) 3.1853 yes 4_564
C(17) H(25) 3.5415 yes 4_564
C(20) H(31C) 3.3591 yes 2_655
C(21) H(17) 2.8380 yes 4_565
C(21) H(31C) 3.0326 yes 2_655
C(22) H(29B) 3.3670 yes 3_565
C(23) H(26A) 3.5633 yes 3_565
C(23) H(32) 3.0780 yes 1_545
C(24) H(43A) 3.4244 yes 4_555
C(24) H(43C) 3.5973 yes 4_555
C(25) H(17) 3.1040 yes 4_565
C(25) H(31A) 3.5808 yes 2_655
C(25) H(31B) 3.5313 yes 2_655
C(25) H(31C) 2.8331 yes 2_655
C(25) H(43B) 3.2115 yes 4_555
C(25) H(43C) 3.3955 yes 4_555
C(26) H(23A) 3.3597 yes 1_565
C(26) H(23A) 3.5767 yes 3_565
C(26) H(34A) 3.2355 yes 3_565
C(26) H(34B) 3.3266 yes 3_565
C(27) H(29A) 3.4276 yes 3_565
C(27) H(35A) 3.5514 yes 3_565
C(28) H(6) 3.53(3) yes 1_565
C(28) H(25) 3.3740 yes 4_564
C(29) H(27) 2.9754 yes 3_565
C(30) H(32) 3.4061 yes 1_545
C(31) H(36A) 3.3850 yes 3_665
C(31) H(36C) 3.5717 yes 3_665
C(31) H(40B) 3.3255 yes 2_645
C(32) H(6) 3.50(5) yes 1_565
C(32) H(23A) 3.0689 yes 1_565
C(32) H(50) 3.35(9) yes 1_565
C(33) H(31C) 3.4881 yes 2_655
C(33) H(40A) 3.0712 yes 2_655
C(34) H(26A) 2.8505 yes 3_565
C(35) H(27) 3.2305 yes 3_565
C(35) H(49) 3.45(4) yes 4_565
C(36) H(31B) 3.0697 yes 3_665
C(36) H(40B) 2.9383 yes 2_655
C(37) H(31C) 3.3116 yes 2_655
C(37) H(40A) 3.4960 yes 2_655
C(39) H(31A) 3.2338 yes 2_655
C(39) H(31C) 2.9709 yes 2_655
C(39) H(43B) 3.4700 yes 4_555
C(40) H(31A) 3.3252 yes 2_655
C(40) H(33) 3.4649 yes 2_645
C(40) H(36A) 3.5492 yes 2_645
C(40) H(36B) 3.3283 yes 2_645
C(40) H(43B) 3.0025 yes 4_555
C(43) H(24B) 2.9668 yes 4_554
C(43) H(25) 3.0638 yes 4_554
C(43) H(40C) 2.9646 yes 4_554
H(6) O(11) 2.42(5) yes 1_545
H(6) O(12) 3.25(9) yes 1_545
H(6) C(13) 3.29(10) yes 1_545
H(6) C(28) 3.53(5) yes 1_545
H(6) C(32) 3.50(7) yes 1_545
H(6) H(32) 2.9527 yes 1_545
H(17) O(10) 2.5003 yes 4_564
H(17) C(21) 2.8380 yes 4_564
H(17) C(25) 3.1040 yes 4_564
H(17) H(21) 2.3210 yes 4_564
H(17) H(25) 2.8443 yes 4_564
H(17) H(31B) 3.1695 yes 3_665
H(17) H(31C) 3.1703 yes 3_665
H(21) O(5) 2.6257 yes 4_565
H(21) O(10) 3.2796 yes .
H(21) C(16) 3.4098 yes 4_565
H(21) C(17) 3.1853 yes 4_565
H(21) H(17) 2.3210 yes 4_565
H(21) H(31C) 3.4804 yes 2_655
H(21) H(47) 3.3884 yes 4_565
H(23A) O(12) 2.8205 yes 1_545
H(23A) N(41) 3.2204 yes 1_545
H(23A) C(13) 3.3633 yes 1_545
H(23A) C(26) 3.3597 yes 1_545
H(23A) C(26) 3.5767 yes 3_565
H(23A) C(32) 3.0689 yes 1_545
H(23A) H(26A) 3.1738 yes 3_565
H(23A) H(26B) 2.8912 yes 1_545
H(23A) H(26B) 3.0367 yes 3_565
H(23A) H(32) 2.3365 yes 1_545
H(23B) S(2) 3.0107 yes 1_545
H(23B) O(7) 3.1771 yes 1_545
H(23B) O(14) 2.6853 yes 1_545
H(23B) N(41) 2.9272 yes 1_545
H(23B) H(32) 3.2024 yes 1_545
H(23B) H(43A) 3.4672 yes 4_555
H(24B) C(43) 2.9668 yes 4_555
H(24B) H(43A) 2.4482 yes 4_555
H(24B) H(43B) 3.3895 yes 4_555
H(24B) H(43C) 2.6813 yes 4_555
H(25) O(11) 2.7145 yes 4_565
H(25) C(17) 3.5415 yes 4_565
H(25) C(28) 3.3740 yes 4_565
H(25) C(43) 3.0638 yes 4_555
H(25) H(17) 2.8443 yes 4_565
H(25) H(31B) 3.4669 yes 2_655
H(25) H(31C) 3.1998 yes 2_655
H(25) H(43A) 3.4840 yes 4_555
H(25) H(43B) 2.5596 yes 4_555
H(25) H(43C) 2.7529 yes 4_555
H(26A) O(12) 3.4206 yes 3_575
H(26A) C(23) 3.5633 yes 3_565
H(26A) C(34) 2.8505 yes 3_565
H(26A) H(23A) 3.1738 yes 3_565
H(26A) H(29B) 3.3571 yes 3_565
H(26A) H(34A) 2.4635 yes 3_565
H(26A) H(34B) 2.4128 yes 3_565
H(26B) O(12) 2.2444 yes 3_575
H(26B) C(13) 3.2242 yes 3_575
H(26B) H(23A) 2.8912 yes 1_565
H(26B) H(23A) 3.0367 yes 3_565
H(26B) H(26B) 2.7564 yes 3_575
H(26B) H(34A) 3.3171 yes 3_565
H(26B) H(34B) 3.4557 yes 3_565
H(27) O(12) 3.3932 yes 1_545
H(27) O(45) 3.3520 yes 4_564
H(27) C(29) 2.9754 yes 3_565
H(27) C(35) 3.2305 yes 3_565
H(27) H(29A) 2.5443 yes 3_565
H(27) H(29B) 2.8098 yes 3_565
H(27) H(35A) 2.6070 yes 3_565
H(29A) O(12) 2.3118 yes 3_575
H(29A) O(45) 3.0118 yes .
H(29A) C(13) 3.3671 yes 3_575
H(29A) C(27) 3.4276 yes 3_565
H(29A) H(27) 2.5443 yes 3_565
H(29A) H(49) 3.5411 yes 3_575
H(29B) O(9) 2.7486 yes 3_565
H(29B) O(12) 3.2810 yes 3_575
H(29B) C(22) 3.3670 yes 3_565
H(29B) H(26A) 3.3571 yes 3_565
H(29B) H(27) 2.8098 yes 3_565
H(29B) H(34B) 3.1335 yes 3_565
H(31A) O(7) 2.5680 yes 1_545
H(31A) O(11) 3.3371 yes 1_545
H(31A) C(25) 3.5808 yes 2_645
H(31A) C(39) 3.2338 yes 2_645
H(31A) C(40) 3.3252 yes 2_645
H(31A) H(36A) 3.1695 yes 1_545
H(31A) H(40A) 3.5919 yes 2_645
H(31A) H(40B) 2.7236 yes 2_645
H(31B) O(10) 3.5896 yes 2_645
H(31B) O(11) 3.3698 yes 1_545
H(31B) C(25) 3.5313 yes 2_645
H(31B) C(36) 3.0697 yes 3_665
H(31B) H(17) 3.1695 yes 3_665
H(31B) H(25) 3.4669 yes 2_645
H(31B) H(36A) 3.1642 yes 1_545
H(31B) H(36A) 2.4748 yes 3_665
H(31B) H(36C) 2.9292 yes 3_665
H(31B) H(40B) 3.3591 yes 2_645
H(31C) O(10) 2.9711 yes 2_645
H(31C) C(20) 3.3591 yes 2_645
H(31C) C(21) 3.0326 yes 2_645
H(31C) C(25) 2.8331 yes 2_645
H(31C) C(33) 3.4881 yes 2_645
H(31C) C(37) 3.3116 yes 2_645
H(31C) C(39) 2.9709 yes 2_645
H(31C) H(17) 3.1703 yes 3_665
H(31C) H(21) 3.4804 yes 2_645
H(31C) H(25) 3.1998 yes 2_645
H(31C) H(40B) 3.3871 yes 2_645
H(32) N(18) 3.5607 yes 1_565
H(32) N(44) 3.0170 yes 1_565
H(32) C(23) 3.0780 yes 1_565
H(32) C(30) 3.4061 yes 1_565
H(32) H(6) 2.9527 yes 1_565
H(32) H(23A) 2.3365 yes 1_565
H(32) H(23B) 3.2024 yes 1_565
H(32) H(50) 2.3813 yes 1_565
H(33) C(40) 3.4649 yes 2_655
H(33) H(40A) 2.8232 yes 2_655
H(33) H(40B) 3.2149 yes 2_655
H(34A) O(12) 3.5873 yes 3_565
H(34A) O(45) 3.4916 yes 1_545
H(34A) N(8) 2.8013 yes 3_565
H(34A) C(13) 3.1041 yes 3_565
H(34A) C(26) 3.2355 yes 3_565
H(34A) H(26A) 2.4635 yes 3_565
H(34A) H(26B) 3.3171 yes 3_565
H(34A) H(47) 3.0350 yes 3_565
H(34A) H(49) 2.9301 yes 3_565
H(34B) C(26) 3.3266 yes 3_565
H(34B) H(26A) 2.4128 yes 3_565
H(34B) H(26B) 3.4557 yes 3_565
H(34B) H(29B) 3.1335 yes 3_565
H(35A) O(5) 3.5187 yes 3_565
H(35A) O(45) 2.8688 yes 2_545
H(35A) C(27) 3.5514 yes 3_565
H(35A) H(27) 2.6070 yes 3_565
H(35A) H(49) 3.0428 yes 4_565
H(35B) O(45) 3.4074 yes .
H(35B) N(8) 3.4609 yes 4_565
H(35B) H(47) 3.2860 yes 4_565
H(35B) H(49) 2.9201 yes 4_565
H(36A) C(31) 3.3850 yes 3_665
H(36A) C(40) 3.5492 yes 2_655
H(36A) H(31A) 3.1695 yes 1_565
H(36A) H(31B) 3.1642 yes 1_565
H(36A) H(31B) 2.4748 yes 3_665
H(36A) H(40B) 2.5884 yes 2_655
H(36B) O(10) 3.1755 yes 2_645
H(36B) C(40) 3.3283 yes 2_655
H(36B) H(40A) 3.3966 yes 2_655
H(36B) H(40B) 2.5376 yes 2_655
H(36C) O(3) 3.2411 yes 3_665
H(36C) O(10) 3.0754 yes 2_645
H(36C) O(10) 2.7374 yes 4_564
H(36C) C(31) 3.5717 yes 3_665
H(36C) H(31B) 2.9292 yes 3_665
H(36C) H(36C) 2.7137 yes 3_665
H(36C) H(40B) 3.2668 yes 2_655
H(36C) H(46) 3.4660 yes 3_665
H(37) O(10) 3.4366 yes 2_645
H(37) H(40A) 3.5354 yes 2_655
H(40A) O(10) 3.3061 yes 1_545
H(40A) O(14) 3.4920 yes 1_545
H(40A) C(33) 3.0712 yes 2_645
H(40A) C(37) 3.4960 yes 2_645
H(40A) H(31A) 3.5919 yes 2_655
H(40A) H(33) 2.8232 yes 2_645
H(40A) H(36B) 3.3966 yes 2_645
H(40A) H(37) 3.5354 yes 2_645
H(40B) O(10) 3.2499 yes 1_545
H(40B) C(31) 3.3255 yes 2_655
H(40B) C(36) 2.9383 yes 2_645
H(40B) H(31A) 2.7236 yes 2_655
H(40B) H(31B) 3.3591 yes 2_655
H(40B) H(31C) 3.3871 yes 2_655
H(40B) H(33) 3.2149 yes 2_645
H(40B) H(36A) 2.5884 yes 2_645
H(40B) H(36B) 2.5376 yes 2_645
H(40B) H(36C) 3.2668 yes 2_645
H(40B) H(43B) 3.1376 yes 4_555
H(40C) O(10) 2.7201 yes 1_545
H(40C) O(14) 2.8499 yes 1_545
H(40C) C(43) 2.9646 yes 4_555
H(40C) H(43A) 2.8806 yes 4_555
H(40C) H(43B) 2.2385 yes 4_555
H(40C) H(43C) 3.4700 yes 4_555
H(43A) O(14) 3.0516 yes 4_564
H(43A) O(45) 2.9619 yes 4_564
H(43A) C(24) 3.4244 yes 4_554
H(43A) H(23B) 3.4672 yes 4_554
H(43A) H(24B) 2.4482 yes 4_554
H(43A) H(25) 3.4840 yes 4_554
H(43A) H(40C) 2.8806 yes 4_554
H(43B) O(10) 3.4001 yes 4_564
H(43B) O(11) 3.4307 yes 1_545
H(43B) C(25) 3.2115 yes 4_554
H(43B) C(39) 3.4700 yes 4_554
H(43B) C(40) 3.0025 yes 4_554
H(43B) H(24B) 3.3895 yes 4_554
H(43B) H(25) 2.5596 yes 4_554
H(43B) H(40B) 3.1376 yes 4_554
H(43B) H(40C) 2.2385 yes 4_554
H(43C) O(11) 3.2037 yes 1_545
H(43C) O(12) 3.4957 yes 1_545
H(43C) N(8) 3.2523 yes 1_545
H(43C) C(13) 3.4047 yes 1_545
H(43C) C(24) 3.5973 yes 4_554
H(43C) C(25) 3.3955 yes 4_554
H(43C) H(24B) 2.6813 yes 4_554
H(43C) H(25) 2.7529 yes 4_554
H(43C) H(40C) 3.4700 yes 4_554
H(43C) H(49) 3.1762 yes 1_545
H(46) O(10) 3.28(6) yes 4_564
H(46) H(36C) 3.4660 yes 3_665
H(47) H(21) 3.3884 yes 4_564
H(47) H(34A) 3.0350 yes 3_565
H(47) H(35B) 3.2860 yes 4_564
H(49) O(45) 2.03(6) yes 3_575
H(49) C(35) 3.45(5) yes 4_564
H(49) H(29A) 3.5411 yes 3_575
H(49) H(34A) 2.9301 yes 3_565
H(49) H(35A) 3.0428 yes 4_564
H(49) H(35B) 2.9201 yes 4_564
H(49) H(43C) 3.1762 yes 1_565
H(50) S(2) 2.93(6) yes 1_545
H(50) O(7) 1.94(3) yes 1_545
H(50) O(11) 3.17(7) yes 1_545
H(50) O(14) 3.28(5) yes 1_545
H(50) N(41) 3.56(12) yes 1_545
H(50) C(32) 3.35(16) yes 1_545
H(50) H(32) 2.3813 yes 1_545

loop_
_geom_hbond_atom_site_label_D
_geom_hbond_atom_site_label_H
_geom_hbond_atom_site_label_A
_geom_hbond_site_symmetry_A
_geom_hbond_distance_DA
_geom_hbond_distance_DH
_geom_hbond_distance_HA
_geom_hbond_angle_DHA
_geom_hbond_publ_flag
N(4) H(42) O(9) . 2.969(9) 1.059 1.96(2) 158(4) no
N(4) H(42) N(15) . 2.716(7) 1.059 2.25(2) 105(4) no
N(8) H(47) N(4) . 2.789(4) 1.007 2.43(3) 100(3) no
N(8) H(49) O(45) 3_575 2.935(8) 1.003 2.03(2) 149(4) no
N(15) H(46) O(3) . 2.934(4) 1.027 1.93(3) 165(5) no
N(15) H(46) N(18) . 2.770(8) 1.027 2.44(3) 98(3) no
N(18) H(6) N(44) . 2.732(5) 1.063 2.39(2) 97(3) no
N(44) H(50) O(7) 1_545 2.930(6) 1.013 1.94(3) 165(3) no

loop_
_geom_torsion_atom_site_label_1
_geom_torsion_atom_site_label_2
_geom_torsion_atom_site_label_3
_geom_torsion_atom_site_label_4
_geom_torsion
_geom_torsion_publ_flag
N(41) S(1) C(26) C(32) 75.2(4) no
C(26) S(1) N(41) S(2) -114.6(3) no
N(41) S(1) C(29) C(35) -80.6(4) no
C(29) S(1) N(41) S(2) 143.5(3) no
C(26) S(1) C(29) C(35) 171.4(4) no
C(29) S(1) C(26) C(32) 179.6(4) no
O(7) S(2) N(41) S(1) 59.5(3) no
O(7) S(2) C(20) C(21) 171.5(4) no
O(7) S(2) C(20) C(33) -11.0(5) no
O(14) S(2) N(41) S(1) -172.3(3) no
O(14) S(2) C(20) C(21) 44.6(5) no
O(14) S(2) C(20) C(33) -137.9(4) no
N(41) S(2) C(20) C(21) -69.0(4) no
N(41) S(2) C(20) C(33) 108.5(4) no
C(20) S(2) N(41) S(1) -56.4(3) no
C(28) N(4) C(32) C(13) 67.3(5) no
C(28) N(4) C(32) C(26) -172.5(4) no
C(32) N(4) C(28) O(11) 3.8(6) no
C(32) N(4) C(28) C(17) -176.1(4) no
C(16) N(15) C(17) C(28) 65.4(6) no
C(16) N(15) C(17) C(36) -172.5(5) no
C(17) N(15) C(16) O(5) 0.2(9) no
C(17) N(15) C(16) C(27) -179.6(5) no
C(22) N(18) C(27) C(16) 58.9(6) no
C(22) N(18) C(27) C(43) -177.9(5) no
C(27) N(18) C(22) O(9) 4.7(7) no
C(27) N(18) C(22) C(30) -171.9(4) no
C(30) N(44) C(38) O(3) -6.5(7) no
C(30) N(44) C(38) C(31) 173.3(4) no
C(38) N(44) C(30) C(22) 67.2(6) no
C(38) N(44) C(30) C(23) -167.0(4) no
O(12) C(13) C(32) N(4) -162.7(5) no
O(12) C(13) C(32) C(26) 74.3(6) no
N(8) C(13) C(32) N(4) 20.3(7) no
N(8) C(13) C(32) C(26) -102.7(5) no
O(5) C(16) C(27) N(18) -154.6(5) no
O(5) C(16) C(27) C(43) 83.2(6) no
N(15) C(16) C(27) N(18) 25.3(7) no
N(15) C(16) C(27) C(43) -96.9(5) no
N(15) C(17) C(28) O(11) -166.5(4) no
N(15) C(17) C(28) N(4) 13.4(5) no
C(36) C(17) C(28) O(11) 70.9(6) no
C(36) C(17) C(28) N(4) -109.2(5) no
S(2) C(20) C(21) C(25) 177.2(4) no
S(2) C(20) C(33) C(37) -177.7(4) no
C(21) C(20) C(33) C(37) -0.2(7) no
C(33) C(20) C(21) C(25) -0.3(7) no
C(20) C(21) C(25) C(39) 1.1(7) no
O(9) C(22) C(30) N(44) -162.0(5) no
O(9) C(22) C(30) C(23) 73.6(6) no
N(18) C(22) C(30) N(44) 14.6(7) no
N(18) C(22) C(30) C(23) -109.7(5) no
C(30) C(23) C(34) C(24) -69.7(6) no
C(34) C(23) C(30) N(44) 165.1(4) no
C(34) C(23) C(30) C(22) -69.1(6) no
C(34) C(24) C(35) C(29) -56.4(6) no
C(35) C(24) C(34) C(23) 166.1(5) no
C(21) C(25) C(39) C(37) -1.3(7) no
C(21) C(25) C(39) C(40) 178.3(4) no
S(1) C(26) C(32) N(4) 60.4(5) no
S(1) C(26) C(32) C(13) -174.2(4) no
S(1) C(29) C(35) C(24) -55.4(5) no
C(20) C(33) C(37) C(39) 0.0(7) no
C(33) C(37) C(39) C(25) 0.8(7) no
C(33) C(37) C(39) C(40) -178.9(5) no
